data_1539119
loop_
_publ_author_name
'Solodovnikov, S.F.'
'Yarovoi, S.S.'
'Virovets, A.V.'
'Mironov, Yu.V.'
'Fedorov, V.E.'

_publ_section_title
;
 Unusual disordering of potassium ions in the structure of cluster rhenium
 thiohalides K3 (Re6 S7 Br7) and K4 (Re6 S8 Cl6)
;
_journal_name_full 'Zhurnal Strukturnoi Khimii (Issue-No. from 1981)'
_journal_page_first 909
_journal_page_last 917
_journal_volume 45
_journal_year 2004
_chemical_formula_sum 'Cl6 K3.66 Re6 S8'
_chemical_name_systematic 'K3.66 ((Re Cl)6 S8)'
_space_group_IT_number 12
_symmetry_space_group_name_Hall '-C 2y'
_symmetry_space_group_name_H-M 'C 1 2/m 1'
_cell_angle_alpha 90
_cell_angle_beta 110.755
_cell_angle_gamma 90
_cell_formula_units_Z 2
_cell_length_a 10.614
_cell_length_b 17.268
_cell_length_c 10.448
_cell_volume 1790.665
_citation_journal_id_ASTM ZSTKAI
_cod_data_source_file Solodovnikov_ZSTKAI_2004_589.cif
_cod_data_source_block Cl6K3.66Re6S8
_cod_database_code 1539119

loop_
_symmetry_equiv_pos_as_xyz
x,y,z
-x,y,-z
-x,-y,-z
x,-y,z
x+1/2,y+1/2,z
-x+1/2,y+1/2,-z
-x+1/2,-y+1/2,-z
x+1/2,-y+1/2,z

loop_
_atom_site_label
_atom_site_type_symbol
_atom_site_fract_x
_atom_site_fract_y
_atom_site_fract_z
_atom_site_occupancy
_atom_site_U_iso_or_equiv
K7 K+1 0.232 0.242 0.469 0.082 0.0
K8 K+1 0 0.261 0.5 0.01 0.0
S3 S-2 -0.1497 0.5 -0.2974 1 0.0
S1 S-2 0.2917 0.5 0.051 1 0.0
Cl1 Cl-1 0.1759 0.5 -0.3078 1 0.0
S2 S-2 0.0704 0.3612 -0.1225 1 0.0
K6 K+1 0.107 0.319 0.494 0.171 0.0
K3 K+1 0.478 0.474 0.597 0.127 0.0
K5 K+1 0 0.357 0.5 0.113 0.0
Cl2 Cl-1 0.2777 0.3259 0.2172 1 0.0
K9 K+1 0.304 0.319 0.534 0.023 0.0
Re1 Re+3 0.0762 0.5 -0.13199 1 0.0
K2 K+1 0.059 0.185 0.001 0.173 0.0
Re2 Re+3 0.1189 0.4253 0.0939 1 0.0
K4 K+1 0.5 0.44 0.5 0.045 0.0
K1 K+1 0.073 0.157 0.118 0.255 0.0
